data_1011098
loop_
_publ_author_name
'Bradley, A J'

_publ_section_title 'The crystal structure of tellurium'
_journal_coden_ASTM PHMAA4
_journal_name_full 'Philosophical Magazine, Serie 6 (1901-1925)'
_journal_page_first 477
_journal_page_last 496
_journal_volume 48
_journal_year 1924
_chemical_compound_source synthetic
_chemical_formula_structural Te
_chemical_formula_sum Te
_chemical_name_common Tellurium
_chemical_name_mineral Tellurium
_chemical_name_systematic Tellurium
_space_group_IT_number 152
_symmetry_cell_setting trigonal
_symmetry_Int_Tables_number 152
_symmetry_space_group_name_Hall 'P 31 2"'
_symmetry_space_group_name_H-M 'P 31 2 1'
_cell_angle_alpha 90
_cell_angle_beta 90
_cell_angle_gamma 120
_cell_formula_units_Z 3
_cell_length_a 4.454
_cell_length_b 4.454
_cell_length_c 5.924
_cell_volume 101.8
_exptl_crystal_density_meas 6.31(8)
_refine_ls_R_factor_all 0.05
_cod_database_code 1011098

loop_
_symmetry_equiv_pos_as_xyz
x,y,z
-y,x-y,1/3+z
y-x,-x,2/3+z
y,x,-z
-x,y-x,1/3-z
x-y,-y,2/3-z

loop_
_atom_site_label
_atom_site_type_symbol
_atom_site_symmetry_multiplicity
_atom_site_Wyckoff_symbol
_atom_site_fract_x
_atom_site_fract_y
_atom_site_fract_z
_atom_site_occupancy
_atom_site_attached_hydrogens
_atom_site_calc_flag
Te1 Te0 3 a 0.269 0. 0.3333 1. 0 d

loop_
_atom_type_symbol
_atom_type_oxidation_number
Te0 0.000

loop_
_cod_related_entry_id
_cod_related_entry_database
_cod_related_entry_code
1 MPOD 1000156
